data_4336624
loop_
_publ_author_name
'Yan-Ping He'
'Yan-Xi Tan'
'Jian Zhang'

_publ_section_title
;
 Gas Sorption, Second-Order Nonlinear Optics, and Luminescence Properties
 of a Series of Lanthanide-Organic Frameworks Based on Nanosized
 Tris((4-carboxyl)phenylduryl)amine Ligand
;
_journal_name_full 'Inorganic Chemistry'
_journal_page_first 12758
_journal_page_last 12762
_journal_paper_doi 10.1021/ic4020256
_journal_volume 52
_journal_year 2013
_chemical_formula_sum 'C39 H21 Ce N O8'
_chemical_formula_weight 771.69
_chemical_name_systematic
; 
 ? 
;
_space_group_IT_number 30
_symmetry_cell_setting orthorhombic
_symmetry_space_group_name_Hall 'P 2 -2bc'
_symmetry_space_group_name_H-M 'P n c 2'
_atom_sites_solution_hydrogens geom
_atom_sites_solution_primary direct
_atom_sites_solution_secondary difmap
_audit_creation_method SHELXL-97
_cell_angle_alpha 90.00
_cell_angle_beta 90.00
_cell_angle_gamma 90.00
_cell_formula_units_Z 4
_cell_length_a 22.1408(6)
_cell_length_b 24.5577(8)
_cell_length_c 7.3445(2)
_cell_measurement_reflns_used 4550
_cell_measurement_temperature 293(2)
_cell_measurement_theta_max 70.4440
_cell_measurement_theta_min 4.3590
_cell_volume 3993.4(2)
_computing_cell_refinement 'Bruker XSCANS'
_computing_data_collection 'Bruker XSCANS'
_computing_data_reduction 'Bruker SHELXTL'
_computing_molecular_graphics 'Bruker SHELXTL'
_computing_publication_material 'Bruker SHELXTL'
_computing_structure_refinement 'SHELXL-97 (Sheldrick, 1997)'
_computing_structure_solution 'SHELXS-97 (Sheldrick, 1990)'
_diffrn_ambient_temperature 293(2)
_diffrn_detector_area_resol_mean none
_diffrn_measured_fraction_theta_full 0.968
_diffrn_measured_fraction_theta_max 0.968
_diffrn_measurement_device_type 'SuperNova, Dual, Cu at zero, Atlas'
_diffrn_measurement_method '\w scans'
_diffrn_radiation_monochromator graphite
_diffrn_radiation_source 'fine-focus sealed tube'
_diffrn_radiation_type MoK\a
_diffrn_radiation_wavelength 0.71073
_diffrn_reflns_av_R_equivalents 0.0372
_diffrn_reflns_av_sigmaI/netI 0.0380
_diffrn_reflns_limit_h_max 14
_diffrn_reflns_limit_h_min -26
_diffrn_reflns_limit_k_max 29
_diffrn_reflns_limit_k_min -26
_diffrn_reflns_limit_l_max 8
_diffrn_reflns_limit_l_min -2
_diffrn_reflns_number 9225
_diffrn_reflns_theta_full 25.84
_diffrn_reflns_theta_max 25.84
_diffrn_reflns_theta_min 1.66
_diffrn_standards_decay_% none
_diffrn_standards_interval_count none
_diffrn_standards_interval_time none
_diffrn_standards_number none
_exptl_absorpt_coefficient_mu 1.185
_exptl_absorpt_correction_T_max 1.00000
_exptl_absorpt_correction_T_min 0.29298
_exptl_absorpt_correction_type multi-scan
_exptl_absorpt_process_details none
_exptl_crystal_colour yellow
_exptl_crystal_density_diffrn 1.248
_exptl_crystal_density_meas 1.2836(1)
_exptl_crystal_description needle
_exptl_crystal_F_000 1452
_exptl_crystal_size_max 0.45
_exptl_crystal_size_mid 0.15
_exptl_crystal_size_min 0.12
_platon_squeeze_details
;
;
_refine_diff_density_max 2.858
_refine_diff_density_min -3.110
_refine_diff_density_rms 0.163
_refine_ls_abs_structure_details 'Flack H D (1983), Acta Cryst. A39, 876-881'
_refine_ls_abs_structure_Flack -0.54(4)
_refine_ls_extinction_method none
_refine_ls_goodness_of_fit_ref 1.108
_refine_ls_hydrogen_treatment mixed
_refine_ls_matrix_type full
_refine_ls_number_parameters 397
_refine_ls_number_reflns 4564
_refine_ls_number_restraints 1
_refine_ls_restrained_S_all 1.108
_refine_ls_R_factor_all 0.0722
_refine_ls_R_factor_gt 0.0663
_refine_ls_shift/su_max 0.002
_refine_ls_shift/su_mean 0.000
_refine_ls_structure_factor_coef Fsqd
_refine_ls_weighting_details 'calc w=1/[\s^2^(Fo^2^)+(0.0912P)^2^+33.3431P] where P=(Fo^2^+2Fc^2^)/3'
_refine_ls_weighting_scheme calc
_refine_ls_wR_factor_gt 0.1748
_refine_ls_wR_factor_ref 0.1793
_reflns_number_gt 4132
_reflns_number_total 4564
_reflns_threshold_expression >2sigma(I)
_cod_data_source_file ic4020256_si_002_1.cif
_cod_data_source_block FIR-8
_cod_database_code 4336624

loop_
_symmetry_equiv_pos_as_xyz
'x, y, z'
'-x, -y, z'
'x, -y+1/2, z+1/2'
'-x, y+1/2, z+1/2'

loop_
_atom_site_label
_atom_site_type_symbol
_atom_site_fract_x
_atom_site_fract_y
_atom_site_fract_z
_atom_site_U_iso_or_equiv
_atom_site_adp_type
_atom_site_occupancy
_atom_site_symmetry_multiplicity
_atom_site_calc_flag
_atom_site_refinement_flags
Ce1 Ce 0.26041(2) 0.267530(19) 0.78177(15) 0.0197(2) Uani 1 1 d .
O1 O 0.6315(4) -0.2036(3) 2.2505(13) 0.034(2) Uani 1 1 d .
O1W O 0.5706(6) 0.4502(7) -0.297(6) 0.24(3) Uani 1 1 d .
O2 O 0.6809(4) -0.2104(3) 1.9870(13) 0.0259(17) Uiso 1 1 d .
O2W O 0.4114(8) 0.0252(13) 1.079(5) 0.26(2) Uani 1 1 d .
O4 O -0.1977(3) -0.2141(3) 1.9873(12) 0.0227(17) Uani 1 1 d .
O5 O -0.1527(4) -0.1943(3) 2.2460(13) 0.035(2) Uiso 1 1 d .
O6 O 0.2649(4) 0.1324(4) 0.3398(13) 0.033(2) Uani 1 1 d .
O9 O 0.2611(3) 0.1858(3) 0.5794(13) 0.0237(17) Uiso 1 1 d .
N1 N 0.2419(4) -0.1669(4) 1.4042(15) 0.022(2) Uani 1 1 d .
C2 C 0.2630(5) 0.1377(4) 0.5118(18) 0.021(2) Uiso 1 1 d .
C3 C 0.0152(4) -0.1767(4) 1.788(3) 0.024(2) Uani 1 1 d .
C4 C 0.5738(4) -0.1787(4) 1.792(3) 0.024(2) Uiso 1 1 d .
H4A H 0.6098 -0.1747 1.7285 0.029 Uiso 1 1 calc R
C5 C -0.0930(5) -0.1859(4) 1.784(3) 0.031(2) Uani 1 1 d .
H5A H -0.1287 -0.1890 1.7184 0.037 Uiso 1 1 calc R
C7 C 0.4628(5) -0.1792(4) 1.803(2) 0.023(2) Uani 1 1 d .
C13 C 0.2381(5) -0.1295(4) 1.264(3) 0.032(4) Uani 1 1 d .
C19 C 0.6304(6) -0.2015(5) 2.0832(17) 0.027(3) Uani 1 1 d .
C21 C 0.5747(5) -0.1917(5) 1.9812(17) 0.025(2) Uani 1 1 d .
C22 C -0.0949(5) -0.1869(5) 1.9719(19) 0.026(2) Uiso 1 1 d .
C23 C 0.2668(5) 0.0375(5) 0.563(2) 0.030(3) Uiso 1 1 d .
H23A H 0.2745 0.0323 0.4394 0.036 Uiso 1 1 calc R
C24 C 0.1980(5) -0.0847(4) 1.257(2) 0.029(3) Uani 1 1 d .
H24A H 0.1678 -0.0819 1.3445 0.035 Uiso 1 1 calc R
C26 C 0.2508(7) -0.0018(8) 0.867(2) 0.026(4) Uani 1 1 d .
C28 C 0.5183(5) -0.1971(5) 2.075(2) 0.027(3) Uiso 1 1 d .
H28A H 0.5182 -0.2047 2.1989 0.033 Uiso 1 1 calc R
C30 C 0.2624(8) -0.0075(7) 0.678(2) 0.035(5) Uani 1 1 d .
H30A H 0.2672 -0.0422 0.6301 0.042 Uiso 1 1 calc R
C31 C 0.2827(6) -0.0934(5) 0.9812(18) 0.028(3) Uani 1 1 d .
H31A H 0.3107 -0.0968 0.8875 0.034 Uiso 1 1 calc R
C33 C -0.1513(5) -0.1995(4) 2.0781(17) 0.020(2) Uiso 1 1 d .
C39 C 0.2598(6) 0.0889(6) 0.630(2) 0.033(3) Uani 1 1 d .
C41 C 0.2519(6) 0.0962(5) 0.812(4) 0.046(6) Uani 1 1 d .
H41A H 0.2511 0.1313 0.8590 0.055 Uiso 1 1 calc R
C45 C 0.2453(5) -0.0475(5) 0.9879(18) 0.025(3) Uani 1 1 d .
C46 C -0.0412(5) -0.1812(6) 2.0691(18) 0.031(3) Uani 1 1 d .
H46A H -0.0416 -0.1808 2.1957 0.037 Uiso 1 1 calc R
C47 C 0.5190(6) -0.1720(4) 1.7048(18) 0.027(3) Uani 1 1 d .
H47A H 0.5183 -0.1628 1.5819 0.033 Uiso 1 1 calc R
C51 C 0.1252(5) -0.1515(4) 1.774(3) 0.029(3) Uani 1 1 d .
H51A H 0.1225 -0.1374 1.8907 0.035 Uiso 1 1 calc R
C55 C 0.4051(5) -0.1759(4) 1.6992(17) 0.021(2) Uani 1 1 d .
C58 C 0.2958(4) -0.1695(5) 1.5047(17) 0.021(2) Uani 1 1 d .
C59 C -0.0385(6) -0.1803(5) 1.6920(19) 0.032(3) Uani 1 1 d .
H59A H -0.0381 -0.1790 1.5655 0.038 Uiso 1 1 calc R
C60 C 0.2023(5) -0.0456(5) 1.1266(19) 0.028(3) Uani 1 1 d .
H60A H 0.1755 -0.0165 1.1298 0.034 Uiso 1 1 calc R
C61 C 0.0739(5) -0.1750(5) 1.6848(17) 0.025(3) Uani 1 1 d .
C62 C 0.1351(5) -0.1972(5) 1.4216(17) 0.023(2) Uani 1 1 d .
H62A H 0.1385 -0.2127 1.3066 0.028 Uiso 1 1 calc R
C66 C 0.2788(6) -0.1337(5) 1.1106(18) 0.029(3) Uani 1 1 d .
H66A H 0.3029 -0.1645 1.0992 0.035 Uiso 1 1 calc R
C70 C 0.3571(5) -0.2127(4) 1.7334(15) 0.025(3) Uani 1 1 d .
H70A H 0.3614 -0.2392 1.8227 0.029 Uiso 1 1 calc R
C71 C 0.1798(5) -0.1508(4) 1.6768(17) 0.024(3) Uani 1 1 d .
H71A H 0.2132 -0.1345 1.7313 0.029 Uiso 1 1 calc R
C75 C 0.2449(6) 0.0514(6) 0.932(2) 0.034(3) Uani 1 1 d .
H75A H 0.2362 0.0574 1.0539 0.041 Uiso 1 1 calc R
C76 C 0.0129(6) -0.1760(6) 1.9758(19) 0.034(3) Uani 1 1 d .
H76A H 0.0486 -0.1719 2.0413 0.041 Uiso 1 1 calc R
C80 C 0.4637(5) -0.1913(5) 1.9837(18) 0.028(3) Uani 1 1 d .
H80A H 0.4276 -0.1958 2.0466 0.034 Uiso 1 1 calc R
C81 C 0.0809(5) -0.1976(5) 1.5114(18) 0.026(3) Uani 1 1 d .
H81A H 0.0476 -0.2135 1.4551 0.032 Uiso 1 1 calc R
C82 C 0.3442(4) -0.1320(4) 1.4680(18) 0.022(2) Uani 1 1 d .
C84 C 0.1867(6) -0.1725(5) 1.5071(17) 0.026(3) Uani 1 1 d .
C86 C 0.3965(5) -0.1359(5) 1.5640(17) 0.027(3) Uani 1 1 d .
C89 C 0.3040(6) -0.2094(4) 1.6352(16) 0.025(3) Uani 1 1 d .

loop_
_atom_site_aniso_label
_atom_site_aniso_U_11
_atom_site_aniso_U_22
_atom_site_aniso_U_33
_atom_site_aniso_U_23
_atom_site_aniso_U_13
_atom_site_aniso_U_12
Ce1 0.0249(3) 0.0255(3) 0.0085(3) -0.0006(4) -0.0119(4) 0.00018(19)
O1 0.043(5) 0.037(4) 0.022(7) 0.008(4) 0.012(4) -0.002(3)
O1W 0.024(6) 0.137(14) 0.56(8) -0.15(3) -0.017(16) 0.006(7)
O2W 0.083(12) 0.33(4) 0.37(5) 0.27(4) -0.11(2) -0.109(18)
O4 0.007(3) 0.042(4) 0.020(4) 0.005(4) 0.006(3) -0.005(3)
O6 0.041(5) 0.037(4) 0.022(5) 0.012(4) -0.006(4) 0.003(3)
N1 0.013(4) 0.037(5) 0.017(5) 0.002(5) 0.009(4) -0.003(4)
C3 0.013(4) 0.040(5) 0.019(5) 0.005(8) -0.002(8) -0.005(3)
C5 0.026(5) 0.043(6) 0.022(5) 0.002(9) -0.006(9) -0.004(4)
C7 0.035(5) 0.026(4) 0.008(7) -0.001(5) 0.002(7) 0.000(4)
C13 0.027(5) 0.024(5) 0.046(11) -0.004(8) 0.017(7) -0.006(4)
C19 0.037(6) 0.028(6) 0.015(6) 0.004(5) 0.006(5) -0.003(5)
C21 0.027(6) 0.033(6) 0.016(6) 0.002(5) 0.005(5) 0.005(5)
C24 0.035(6) 0.035(5) 0.018(8) -0.010(6) 0.008(6) 0.002(4)
C26 0.023(6) 0.045(9) 0.011(7) -0.002(6) 0.001(5) -0.005(6)
C30 0.061(12) 0.022(7) 0.021(9) 0.008(6) -0.015(7) -0.007(6)
C31 0.043(7) 0.025(6) 0.017(6) -0.003(5) -0.001(6) -0.002(5)
C39 0.043(8) 0.034(7) 0.022(8) -0.001(6) -0.003(6) -0.006(6)
C41 0.035(6) 0.024(5) 0.078(19) 0.001(10) 0.005(9) 0.005(4)
C45 0.033(6) 0.033(6) 0.010(6) 0.002(5) 0.004(5) 0.000(5)
C46 0.008(5) 0.064(8) 0.021(7) -0.002(6) 0.005(5) -0.005(5)
C47 0.041(7) 0.025(5) 0.016(6) 0.002(5) 0.018(6) -0.002(5)
C51 0.027(5) 0.037(5) 0.023(6) -0.020(8) -0.003(7) -0.005(4)
C55 0.023(5) 0.029(5) 0.013(5) -0.002(5) 0.010(5) -0.003(4)
C58 0.008(4) 0.035(6) 0.020(6) -0.005(5) 0.010(4) -0.004(4)
C59 0.028(6) 0.051(7) 0.017(7) 0.002(6) 0.010(6) 0.000(5)
C60 0.024(6) 0.029(6) 0.032(8) 0.000(6) 0.000(6) 0.003(4)
C61 0.023(6) 0.034(6) 0.019(7) 0.002(5) 0.007(5) 0.000(4)
C62 0.020(5) 0.031(6) 0.019(6) -0.001(5) -0.001(5) -0.007(4)
C66 0.053(8) 0.019(5) 0.015(6) -0.006(5) -0.005(6) -0.001(5)
C70 0.036(6) 0.025(5) 0.013(7) 0.002(4) 0.003(5) 0.004(4)
C71 0.025(6) 0.028(5) 0.019(7) 0.001(5) -0.007(5) -0.005(4)
C75 0.043(7) 0.039(8) 0.019(7) -0.003(6) -0.001(6) -0.003(6)
C76 0.036(7) 0.052(8) 0.014(6) 0.002(6) 0.002(6) 0.000(6)
C80 0.010(5) 0.050(7) 0.024(7) 0.009(6) 0.009(5) 0.004(5)
C81 0.014(5) 0.040(6) 0.025(7) -0.002(6) -0.008(5) -0.004(5)
C82 0.008(4) 0.028(5) 0.031(7) 0.005(5) 0.005(5) 0.002(4)
C84 0.038(6) 0.028(6) 0.014(6) 0.007(5) 0.012(5) 0.000(5)
C86 0.031(6) 0.030(6) 0.021(7) -0.005(5) 0.002(5) -0.005(5)
C89 0.043(7) 0.022(5) 0.009(6) -0.003(5) 0.009(5) 0.004(5)

loop_
_atom_type_symbol
_atom_type_description
_atom_type_scat_dispersion_real
_atom_type_scat_dispersion_imag
_atom_type_scat_source
C C 0.0033 0.0016 'International Tables Vol C Tables 4.2.6.8 and 6.1.1.4'
H H 0.0000 0.0000 'International Tables Vol C Tables 4.2.6.8 and 6.1.1.4'
N N 0.0061 0.0033 'International Tables Vol C Tables 4.2.6.8 and 6.1.1.4'
O O 0.0106 0.0060 'International Tables Vol C Tables 4.2.6.8 and 6.1.1.4'
Ce Ce -0.2486 2.6331 'International Tables Vol C Tables 4.2.6.8 and 6.1.1.4'

loop_
_geom_angle_atom_site_label_1
_geom_angle_atom_site_label_2
_geom_angle_atom_site_label_3
_geom_angle
_geom_angle_site_symmetry_1
_geom_angle_site_symmetry_3
O2 Ce1 O4 67.0(3) 2_654 2_554
O2 Ce1 O9 73.5(3) 2_654 3
O4 Ce1 O9 72.8(3) 2_554 3
O2 Ce1 O6 116.1(3) 2_654 3
O4 Ce1 O6 116.6(3) 2_554 3
O9 Ce1 O6 52.5(3) 3 3
O2 Ce1 O9 84.4(3) 2_654 .
O4 Ce1 O9 86.5(3) 2_554 .
O9 Ce1 O9 154.2(3) 3 .
O6 Ce1 O9 153.2(3) 3 .
O2 Ce1 O1 73.1(3) 2_654 4_653
O4 Ce1 O1 138.9(3) 2_554 4_653
O9 Ce1 O1 86.8(3) 3 4_653
O6 Ce1 O1 72.5(3) 3 4_653
O9 Ce1 O1 99.6(3) . 4_653
O2 Ce1 O5 140.1(3) 2_654 4_553
O4 Ce1 O5 74.5(3) 2_554 4_553
O9 Ce1 O5 85.8(3) 3 4_553
O6 Ce1 O5 72.3(3) 3 4_553
O9 Ce1 O5 103.7(3) . 4_553
O1 Ce1 O5 140.5(3) 4_653 4_553
O2 Ce1 O2 111.8(3) 2_654 4_653
O4 Ce1 O2 156.9(3) 2_554 4_653
O9 Ce1 O2 129.9(3) 3 4_653
O6 Ce1 O2 85.2(3) 3 4_653
O9 Ce1 O2 70.5(3) . 4_653
O1 Ce1 O2 51.9(3) 4_653 4_653
O5 Ce1 O2 107.7(3) 4_553 4_653
O2 Ce1 O4 153.7(3) 2_654 4_553
O4 Ce1 O4 107.7(3) 2_554 4_553
O9 Ce1 O4 131.1(3) 3 4_553
O6 Ce1 O4 89.5(3) 3 4_553
O9 Ce1 O4 69.5(3) . 4_553
O1 Ce1 O4 112.5(3) 4_653 4_553
O5 Ce1 O4 50.2(3) 4_553 4_553
O2 Ce1 O4 62.4(3) 4_653 4_553
O2 Ce1 C2 95.3(3) 2_654 3
O4 Ce1 C2 94.8(3) 2_554 3
O9 Ce1 C2 26.4(3) 3 3
O6 Ce1 C2 26.1(3) 3 3
O9 Ce1 C2 178.4(3) . 3
O1 Ce1 C2 78.8(3) 4_653 3
O5 Ce1 C2 77.5(3) 4_553 3
O2 Ce1 C2 108.2(3) 4_653 3
O4 Ce1 C2 110.9(3) 4_553 3
O2 Ce1 C19 91.0(3) 2_654 4_653
O4 Ce1 C19 157.0(3) 2_554 4_653
O9 Ce1 C19 108.4(3) 3 4_653
O6 Ce1 C19 78.2(3) 3 4_653
O9 Ce1 C19 84.7(3) . 4_653
O1 Ce1 C19 24.7(3) 4_653 4_653
O5 Ce1 C19 128.3(3) 4_553 4_653
O2 Ce1 C19 27.3(3) 4_653 4_653
O4 Ce1 C19 88.9(3) 4_553 4_653
C2 Ce1 C19 93.8(3) 3 4_653
O2 Ce1 C33 155.2(3) 2_654 4_553
O4 Ce1 C33 89.8(3) 2_554 4_553
O9 Ce1 C33 109.0(3) 3 4_553
O6 Ce1 C33 81.3(3) 3 4_553
O9 Ce1 C33 85.7(3) . 4_553
O1 Ce1 C33 131.1(3) 4_653 4_553
O5 Ce1 C33 24.7(3) 4_553 4_553
O2 Ce1 C33 86.0(3) 4_653 4_553
O4 Ce1 C33 25.6(3) 4_553 4_553
C2 Ce1 C33 95.3(3) 3 4_553
C19 Ce1 C33 110.6(3) 4_653 4_553
C19 O1 Ce1 97.0(8) . 4_646
C19 O2 Ce1 149.9(7) . 2_656
C19 O2 Ce1 90.7(7) . 4_646
Ce1 O2 Ce1 97.4(3) 2_656 4_646
C33 O4 Ce1 159.1(7) . 2_556
C33 O4 Ce1 92.5(7) . 4_546
Ce1 O4 Ce1 96.7(2) 2_556 4_546
C33 O5 Ce1 95.1(7) . 4_546
C2 O6 Ce1 93.9(7) . 3_554
C2 O9 Ce1 94.9(8) . 3_554
C2 O9 Ce1 166.2(9) . .
Ce1 O9 Ce1 98.8(3) 3_554 .
C13 N1 C58 118.3(9) . .
C13 N1 C84 113.7(9) . .
C58 N1 C84 116.1(10) . .
O6 C2 O9 118.8(11) . .
O6 C2 C39 120.0(11) . .
O9 C2 C39 121.2(12) . .
O6 C2 Ce1 60.0(6) . 3_554
O9 C2 Ce1 58.8(6) . 3_554
C39 C2 Ce1 176.0(9) . 3_554
C76 C3 C59 118.6(12) . .
C76 C3 C61 122.3(12) . .
C59 C3 C61 119.1(16) . .
C47 C4 C21 119.5(12) . .
C47 C4 H4A 120.3 . .
C21 C4 H4A 120.3 . .
C22 C5 C59 121.1(13) . .
C22 C5 H5A 119.4 . .
C59 C5 H5A 119.4 . .
C80 C7 C47 119.9(12) . .
C80 C7 C55 121.7(11) . .
C47 C7 C55 118.4(13) . .
N1 C13 C24 125.7(17) . .
N1 C13 C66 119.7(10) . .
C24 C13 C66 114.6(16) . .
O1 C19 O2 120.2(12) . .
O1 C19 C21 122.4(12) . .
O2 C19 C21 117.4(10) . .
O1 C19 Ce1 58.3(7) . 4_646
O2 C19 Ce1 62.0(6) . 4_646
C21 C19 Ce1 174.4(8) . 4_646
C4 C21 C28 118.5(11) . .
C4 C21 C19 123.2(11) . .
C28 C21 C19 118.3(11) . .
C5 C22 C46 118.8(12) . .
C5 C22 C33 123.3(11) . .
C46 C22 C33 117.6(11) . .
C39 C23 C30 120.3(16) . .
C39 C23 H23A 119.8 . .
C30 C23 H23A 119.8 . .
C60 C24 C13 122.1(14) . .
C60 C24 H24A 119.0 . .
C13 C24 H24A 119.0 . .
C75 C26 C30 116.2(18) . .
C75 C26 C45 120.9(14) . .
C30 C26 C45 123.0(19) . .
C80 C28 C21 121.1(12) . .
C80 C28 H28A 119.4 . .
C21 C28 H28A 119.4 . .
C23 C30 C26 122.0(19) . .
C23 C30 H30A 119.0 . .
C26 C30 H30A 119.0 . .
C66 C31 C45 121.2(12) . .
C66 C31 H31A 119.4 . .
C45 C31 H31A 119.4 . .
O5 C33 O4 121.8(11) . .
O5 C33 C22 121.1(11) . .
O4 C33 C22 117.0(10) . .
O5 C33 Ce1 60.2(6) . 4_546
O4 C33 Ce1 61.9(6) . 4_546
C22 C33 Ce1 175.8(8) . 4_546
C41 C39 C23 119.4(15) . .
C41 C39 C2 118.3(13) . .
C23 C39 C2 122.2(14) . .
C39 C41 C75 121.4(16) . .
C39 C41 H41A 119.3 . .
C75 C41 H41A 119.3 . .
C60 C45 C31 117.1(11) . .
C60 C45 C26 118.9(12) . .
C31 C45 C26 123.9(13) . .
C76 C46 C22 119.6(12) . .
C76 C46 H46A 120.2 . .
C22 C46 H46A 120.2 . .
C4 C47 C7 120.5(13) . .
C4 C47 H47A 119.7 . .
C7 C47 H47A 119.7 . .
C71 C51 C61 117.3(14) . .
C71 C51 H51A 121.3 . .
C61 C51 H51A 121.3 . .
C86 C55 C70 117.8(10) . .
C86 C55 C7 121.0(10) . .
C70 C55 C7 121.2(10) . .
C89 C58 N1 120.6(10) . .
C89 C58 C82 119.0(11) . .
N1 C58 C82 120.3(11) . .
C3 C59 C5 120.2(14) . .
C3 C59 H59A 119.9 . .
C5 C59 H59A 119.9 . .
C24 C60 C45 122.7(11) . .
C24 C60 H60A 118.7 . .
C45 C60 H60A 118.7 . .
C81 C61 C51 119.1(11) . .
C81 C61 C3 123.0(12) . .
C51 C61 C3 117.8(12) . .
C81 C62 C84 119.3(11) . .
C81 C62 H62A 120.4 . .
C84 C62 H62A 120.4 . .
C31 C66 C13 121.8(12) . .
C31 C66 H66A 119.1 . .
C13 C66 H66A 119.1 . .
C89 C70 C55 120.6(10) . .
C89 C70 H70A 119.7 . .
C55 C70 H70A 119.7 . .
C84 C71 C51 123.6(12) . .
C84 C71 H71A 118.2 . .
C51 C71 H71A 118.2 . .
C26 C75 C41 120.4(17) . .
C26 C75 H75A 119.8 . .
C41 C75 H75A 119.8 . .
C3 C76 C46 121.6(13) . .
C3 C76 H76A 119.2 . .
C46 C76 H76A 119.2 . .
C7 C80 C28 120.5(11) . .
C7 C80 H80A 119.8 . .
C28 C80 H80A 119.8 . .
C62 C81 C61 122.2(11) . .
C62 C81 H81A 118.9 . .
C61 C81 H81A 118.9 . .
C86 C82 C58 119.5(11) . .
C71 C84 C62 118.5(11) . .
C71 C84 N1 122.3(12) . .
C62 C84 N1 118.9(11) . .
C82 C86 C55 122.1(11) . .
C70 C89 C58 121.0(11) . .

loop_
_geom_bond_atom_site_label_1
_geom_bond_atom_site_label_2
_geom_bond_distance
_geom_bond_site_symmetry_2
Ce1 O2 2.435(9) 2_654
Ce1 O4 2.435(8) 2_554
Ce1 O9 2.469(9) 3
Ce1 O6 2.497(8) 3
Ce1 O9 2.498(9) .
Ce1 O1 2.507(9) 4_653
Ce1 O5 2.575(8) 4_553
Ce1 O2 2.583(9) 4_653
Ce1 O4 2.609(8) 4_553
Ce1 C2 2.877(12) 3
Ce1 C19 2.925(13) 4_653
Ce1 C33 2.955(11) 4_553
O1 C19 1.230(17) .
O1 Ce1 2.507(9) 4_646
O2 C19 1.341(15) .
O2 Ce1 2.435(9) 2_656
O2 Ce1 2.583(9) 4_646
O4 C33 1.277(14) .
O4 Ce1 2.435(8) 2_556
O4 Ce1 2.609(8) 4_546
O5 C33 1.239(16) .
O5 Ce1 2.575(8) 4_546
O6 C2 1.270(16) .
O6 Ce1 2.497(8) 3_554
O9 C2 1.282(14) .
O9 Ce1 2.469(9) 3_554
N1 C13 1.38(2) .
N1 C58 1.404(15) .
N1 C84 1.445(14) .
C2 C39 1.480(19) .
C2 Ce1 2.877(12) 3_554
C3 C76 1.38(3) .
C3 C59 1.385(18) .
C3 C61 1.506(17) .
C4 C47 1.382(18) .
C4 C21 1.42(2) .
C4 H4A 0.9300 .
C5 C22 1.38(3) .
C5 C59 1.390(19) .
C5 H5A 0.9300 .
C7 C80 1.36(2) .
C7 C47 1.450(17) .
C7 C55 1.488(17) .
C13 C24 1.414(16) .
C13 C66 1.45(3) .
C19 C21 1.463(18) .
C19 Ce1 2.925(13) 4_646
C21 C28 1.432(17) .
C22 C46 1.395(17) .
C22 C33 1.503(17) .
C23 C39 1.36(2) .
C23 C30 1.40(2) .
C23 H23A 0.9300 .
C24 C60 1.360(19) .
C24 H24A 0.9300 .
C26 C75 1.40(2) .
C26 C30 1.42(2) .
C26 C45 1.43(2) .
C28 C80 1.388(17) .
C28 H28A 0.9300 .
C30 H30A 0.9300 .
C31 C66 1.374(18) .
C31 C45 1.400(17) .
C31 H31A 0.9300 .
C33 Ce1 2.955(11) 4_546
C39 C41 1.36(3) .
C41 C75 1.42(3) .
C41 H41A 0.9300 .
C45 C60 1.395(18) .
C46 C76 1.386(18) .
C46 H46A 0.9300 .
C47 H47A 0.9300 .
C51 C71 1.402(18) .
C51 C61 1.432(17) .
C51 H51A 0.9300 .
C55 C86 1.409(17) .
C55 C70 1.418(15) .
C58 C89 1.384(17) .
C58 C82 1.439(14) .
C59 H59A 0.9300 .
C60 H60A 0.9300 .
C61 C81 1.398(18) .
C62 C81 1.370(16) .
C62 C84 1.437(17) .
C62 H62A 0.9300 .
C66 H66A 0.9300 .
C70 C89 1.381(17) .
C70 H70A 0.9300 .
C71 C84 1.364(17) .
C71 H71A 0.9300 .
C75 H75A 0.9300 .
C76 H76A 0.9300 .
C80 H80A 0.9300 .
C81 H81A 0.9300 .
C82 C86 1.360(17) .

loop_
_platon_squeeze_void_nr
_platon_squeeze_void_average_x
_platon_squeeze_void_average_y
_platon_squeeze_void_average_z
_platon_squeeze_void_volume
_platon_squeeze_void_count_electrons
1 0.000 0.000 -0.020 319.1 -0.6
2 0.000 0.500 -0.035 319.1 -0.8
3 0.500 0.500 0.082 162.5 -2.2
4 0.500 0.000 0.582 162.5 -2.6
